data_8102203
loop_
_publ_author_name
'Junyan Wang'
'Dave M. Johnson'
'Edward R. T. Tiekink'

_publ_section_title
;
 Crystal structure of
 2-(3-oxo-1,3-dihydro-2-benzofuran-5-yl)-3-(2-oxopropyl)isoindolin-1-one,
 C19H15NO4
;
_journal_issue 1
_journal_name_full 'Zeitschrift f\"ur Kristallographie - New Crystal Structures'
_journal_page_first 27
_journal_volume 223
_journal_year 2008
_chemical_formula_moiety 'C19 H15 N O4'
_chemical_formula_sum 'C19 H15 N O4'
_chemical_formula_weight 321.32
_chemical_name_systematic
; 
2-(3-oxo-1,3-dihydro-2-benzofuran-5-yl)-3-(2-oxopropyl)isoindolin-1-one
;
_space_group_IT_number 2
_symmetry_cell_setting triclinic
_symmetry_space_group_name_Hall '-P 1'
_symmetry_space_group_name_H-M 'P -1'
_atom_sites_solution_hydrogens geom
_atom_sites_solution_primary direct
_atom_sites_solution_secondary difmap
_audit_creation_method SHELXL-97
_cell_angle_alpha 90.414(4)
_cell_angle_beta 94.375(7)
_cell_angle_gamma 98.476(5)
_cell_formula_units_Z 2
_cell_length_a 6.6649(13)
_cell_length_b 8.2483(14)
_cell_length_c 13.659(3)
_cell_measurement_reflns_used 1822
_cell_measurement_temperature 153(2)
_cell_measurement_theta_max 30.1
_cell_measurement_theta_min 2.5
_cell_volume 740.4(3)
_computing_cell_refinement CrystalClear
_computing_data_collection 'CrystalClear (Rigaku, 2005)'
_computing_data_reduction CrystalClear
_computing_molecular_graphics 'ORTEPII (Johnson, 1976)'
_computing_publication_material SHELXL97
_computing_structure_refinement 'SHELXL97 (Sheldrick, 1997)'
_computing_structure_solution 'SIR-92 (Altomare et al., 1994)'
_diffrn_ambient_temperature 153(2)
_diffrn_measured_fraction_theta_full 0.999
_diffrn_measured_fraction_theta_max 0.999
_diffrn_measurement_device_type 'Rigaku AFC12 & SATURN724'
_diffrn_measurement_method omega
_diffrn_radiation_monochromator graphite
_diffrn_radiation_source 'fine-focus sealed tube'
_diffrn_radiation_type MoK\a
_diffrn_radiation_wavelength 0.71070
_diffrn_reflns_av_R_equivalents 0.028
_diffrn_reflns_av_sigmaI/netI 0.021
_diffrn_reflns_limit_h_max 8
_diffrn_reflns_limit_h_min -8
_diffrn_reflns_limit_k_max 10
_diffrn_reflns_limit_k_min -10
_diffrn_reflns_limit_l_max 17
_diffrn_reflns_limit_l_min -17
_diffrn_reflns_number 14706
_diffrn_reflns_theta_full 26.5
_diffrn_reflns_theta_max 26.50
_diffrn_reflns_theta_min 2.50
_diffrn_standards_decay_% '< 1'
_diffrn_standards_interval_count 0
_diffrn_standards_number 0
_exptl_absorpt_coefficient_mu 0.102
_exptl_absorpt_correction_T_max 1
_exptl_absorpt_correction_T_min 0.917
_exptl_absorpt_correction_type multi-scan
_exptl_absorpt_process_details 'ABSCOR (Higashi, 1995)'
_exptl_crystal_colour Colorless
_exptl_crystal_density_diffrn 1.441
_exptl_crystal_density_method 'not measured'
_exptl_crystal_description Plate
_exptl_crystal_F_000 336
_exptl_crystal_size_max 0.40
_exptl_crystal_size_mid 0.30
_exptl_crystal_size_min 0.04
_refine_diff_density_max 0.57
_refine_diff_density_min -0.47
_refine_diff_density_rms 0.048
_refine_ls_extinction_method none
_refine_ls_goodness_of_fit_ref 1.09
_refine_ls_hydrogen_treatment constr
_refine_ls_matrix_type full
_refine_ls_number_parameters 218
_refine_ls_number_reflns 3071
_refine_ls_number_restraints 0
_refine_ls_restrained_S_all 1.09
_refine_ls_R_factor_all 0.057
_refine_ls_R_factor_gt 0.054
_refine_ls_shift/su_max 0.001
_refine_ls_shift/su_mean 0.000
_refine_ls_structure_factor_coef Fsqd
_refine_ls_weighting_details 'calc w=1/[\s^2^(Fo^2^)+(0.0644P)^2^+0.3451P] where P=(Fo^2^+2Fc^2^)/3'
_refine_ls_weighting_scheme calc
_refine_ls_wR_factor_gt 0.133
_refine_ls_wR_factor_ref 0.136
_reflns_number_gt 2903
_reflns_number_total 3071
_reflns_threshold_expression I>2sigma(I)
_cod_data_source_file 1267-2130.cff
_cod_data_source_block shelxl
_cod_original_cell_volume 740.4(2)
_cod_original_sg_symbol_Hall '-P 1 '
_cod_original_sg_symbol_H-M ' P -1'
_cod_database_code 8102203

loop_
_symmetry_equiv_pos_as_xyz
'x, y, z'
'-x, -y, -z'

loop_
_atom_site_label
_atom_site_type_symbol
_atom_site_fract_x
_atom_site_fract_y
_atom_site_fract_z
_atom_site_U_iso_or_equiv
_atom_site_adp_type
_atom_site_occupancy
_atom_site_symmetry_multiplicity
_atom_site_Wyckoff_symbol
_atom_site_calc_flag
_atom_site_refinement_flags
_atom_site_disorder_assembly
_atom_site_disorder_group
O1 O -0.29996(18) 0.47723(16) 0.68269(9) 0.0365(3) Uani 1 2 i d . . .
O2 O 0.5787(3) 0.8781(2) 0.64466(15) 0.0752(6) Uani 1 2 i d . . .
O3 O 0.02839(19) 0.16510(15) 1.07219(9) 0.0340(3) Uani 1 2 i d . . .
O4 O -0.28357(19) 0.20139(16) 1.01244(9) 0.0362(3) Uani 1 2 i d . . .
N1 N 0.0470(2) 0.57063(16) 0.71011(10) 0.0263(3) Uani 1 2 i d . . .
C1 C -0.1421(2) 0.5559(2) 0.65794(12) 0.0278(4) Uani 1 2 i d . . .
C2 C -0.1117(3) 0.6509(2) 0.56793(12) 0.0283(4) Uani 1 2 i d . . .
C3 C -0.2518(3) 0.6693(2) 0.48954(13) 0.0322(4) Uani 1 2 i d . . .
H3 H -0.3903 0.6210 0.4898 0.039 Uiso 1 2 i calc R . .
C4 C -0.1819(3) 0.7606(2) 0.41126(13) 0.0364(4) Uani 1 2 i d . . .
H4 H -0.2733 0.7737 0.3560 0.044 Uiso 1 2 i calc R . .
C5 C 0.0203(3) 0.8336(2) 0.41219(13) 0.0367(4) Uani 1 2 i d . . .
H5 H 0.0642 0.8965 0.3577 0.044 Uiso 1 2 i calc R . .
C6 C 0.1593(3) 0.8164(2) 0.49100(12) 0.0328(4) Uani 1 2 i d . . .
H6 H 0.2971 0.8668 0.4915 0.039 Uiso 1 2 i calc R . .
C7 C 0.0898(3) 0.7232(2) 0.56900(12) 0.0272(4) Uani 1 2 i d . . .
C8 C 0.2033(2) 0.6828(2) 0.66263(12) 0.0268(4) Uani 1 2 i d . . .
H8 H 0.3189 0.6243 0.6478 0.032 Uiso 1 2 i calc R . .
C9 C 0.2808(3) 0.8324(2) 0.72998(12) 0.0299(4) Uani 1 2 i d . . .
H9A H 0.1813 0.9105 0.7231 0.036 Uiso 1 2 i calc R . .
H9B H 0.2862 0.7959 0.7989 0.036 Uiso 1 2 i calc R . .
C10 C 0.4859(3) 0.9209(2) 0.71016(14) 0.0370(4) Uani 1 2 i d . . .
C11 C 0.5704(3) 1.0679(2) 0.77368(15) 0.0429(5) Uani 1 2 i d . . .
H11A H 0.7075 1.0562 0.8013 0.064 Uiso 1 2 i calc R . .
H11B H 0.4822 1.0767 0.8271 0.064 Uiso 1 2 i calc R . .
H11C H 0.5767 1.1669 0.7341 0.064 Uiso 1 2 i calc R . .
C12 C 0.0986(2) 0.48350(19) 0.79431(11) 0.0255(3) Uani 1 2 i d . . .
C13 C 0.3050(2) 0.4727(2) 0.81952(13) 0.0298(4) Uani 1 2 i d . . .
H13 H 0.4046 0.5241 0.7791 0.036 Uiso 1 2 i calc R . .
C14 C 0.3672(3) 0.3898(2) 0.90116(13) 0.0310(4) Uani 1 2 i d . . .
H14 H 0.5074 0.3851 0.9174 0.037 Uiso 1 2 i calc R . .
C15 C 0.2204(3) 0.3136(2) 0.95874(12) 0.0282(4) Uani 1 2 i d . . .
C16 C 0.2375(3) 0.2138(2) 1.04905(13) 0.0342(4) Uani 1 2 i d . . .
H16A H 0.3035 0.1166 1.0363 0.041 Uiso 1 2 i calc R . .
H16B H 0.3171 0.2798 1.1035 0.041 Uiso 1 2 i calc R . .
C17 C -0.1023(3) 0.2280(2) 1.00609(12) 0.0285(4) Uani 1 2 i d . . .
C18 C 0.0183(2) 0.32208(19) 0.93370(12) 0.0260(3) Uani 1 2 i d . . .
C19 C -0.0485(2) 0.40651(19) 0.85278(12) 0.0258(3) Uani 1 2 i d . . .
H19 H -0.1890 0.4116 0.8379 0.031 Uiso 1 2 i calc R . .

loop_
_atom_site_aniso_label
_atom_site_aniso_U_11
_atom_site_aniso_U_22
_atom_site_aniso_U_33
_atom_site_aniso_U_23
_atom_site_aniso_U_13
_atom_site_aniso_U_12
O1 0.0259(6) 0.0425(7) 0.0395(7) 0.0112(5) 0.0032(5) -0.0008(5)
O2 0.0582(11) 0.0653(11) 0.0976(14) -0.0363(10) 0.0450(10) -0.0237(8)
O3 0.0331(7) 0.0381(7) 0.0308(6) 0.0101(5) 0.0027(5) 0.0051(5)
O4 0.0312(7) 0.0433(7) 0.0335(7) 0.0079(5) 0.0059(5) 0.0016(5)
N1 0.0246(7) 0.0282(7) 0.0258(7) 0.0053(5) 0.0042(5) 0.0015(5)
C1 0.0265(8) 0.0266(8) 0.0302(8) 0.0017(6) 0.0035(6) 0.0027(6)
C2 0.0309(9) 0.0268(8) 0.0276(8) 0.0008(6) 0.0047(7) 0.0042(7)
C3 0.0328(9) 0.0315(9) 0.0317(9) 0.0000(7) 0.0007(7) 0.0042(7)
C4 0.0440(11) 0.0376(10) 0.0283(8) 0.0017(7) 0.0011(7) 0.0093(8)
C5 0.0474(11) 0.0372(10) 0.0262(8) 0.0050(7) 0.0079(8) 0.0062(8)
C6 0.0376(9) 0.0310(9) 0.0295(8) 0.0025(7) 0.0084(7) 0.0017(7)
C7 0.0319(9) 0.0256(8) 0.0249(8) -0.0006(6) 0.0048(6) 0.0051(6)
C8 0.0255(8) 0.0274(8) 0.0271(8) 0.0029(6) 0.0067(6) 0.0000(6)
C9 0.0325(9) 0.0295(8) 0.0276(8) 0.0010(6) 0.0058(7) 0.0029(7)
C10 0.0381(10) 0.0307(9) 0.0410(10) -0.0005(7) 0.0095(8) -0.0025(7)
C11 0.0471(11) 0.0337(10) 0.0436(10) -0.0019(8) -0.0017(9) -0.0051(8)
C12 0.0278(8) 0.0240(8) 0.0246(8) 0.0004(6) 0.0039(6) 0.0031(6)
C13 0.0242(8) 0.0308(8) 0.0342(9) 0.0025(7) 0.0059(7) 0.0019(6)
C14 0.0253(8) 0.0329(9) 0.0354(9) 0.0022(7) 0.0019(7) 0.0062(7)
C15 0.0292(8) 0.0255(8) 0.0300(8) 0.0015(6) 0.0019(6) 0.0044(6)
C16 0.0308(9) 0.0354(9) 0.0364(9) 0.0077(7) 0.0015(7) 0.0054(7)
C17 0.0304(9) 0.0292(8) 0.0256(8) 0.0014(6) 0.0022(6) 0.0034(7)
C18 0.0270(8) 0.0247(8) 0.0263(8) -0.0002(6) 0.0030(6) 0.0034(6)
C19 0.0237(8) 0.0260(8) 0.0276(8) -0.0002(6) 0.0031(6) 0.0030(6)

loop_
_atom_type_symbol
_atom_type_description
_atom_type_scat_dispersion_real
_atom_type_scat_dispersion_imag
_atom_type_scat_source
C C 0.0033 0.0016 'International Tables Vol C Tables 4.2.6.8 and 6.1.1.4'
H H 0.0000 0.0000 'International Tables Vol C Tables 4.2.6.8 and 6.1.1.4'
N N 0.0061 0.0033 'International Tables Vol C Tables 4.2.6.8 and 6.1.1.4'
O O 0.0106 0.0060 'International Tables Vol C Tables 4.2.6.8 and 6.1.1.4'

loop_
_geom_angle_atom_site_label_1
_geom_angle_atom_site_label_2
_geom_angle_atom_site_label_3
_geom_angle
_geom_angle_site_symmetry_1
_geom_angle_site_symmetry_3
_geom_angle_publ_flag
C17 O3 C16 110.56(13) . . ?
C1 N1 C12 126.65(14) . . ?
C1 N1 C8 112.13(13) . . ?
C12 N1 C8 121.05(13) . . ?
O1 C1 N1 125.90(15) . . ?
O1 C1 C2 127.88(16) . . ?
N1 C1 C2 106.21(14) . . ?
C7 C2 C3 121.69(16) . . ?
C7 C2 C1 109.43(15) . . ?
C3 C2 C1 128.86(16) . . ?
C4 C3 C2 117.43(17) . . ?
C4 C3 H3 121.3 . . ?
C2 C3 H3 121.3 . . ?
C3 C4 C5 120.99(17) . . ?
C3 C4 H4 119.5 . . ?
C5 C4 H4 119.5 . . ?
C4 C5 C6 121.41(17) . . ?
C4 C5 H5 119.3 . . ?
C6 C5 H5 119.3 . . ?
C7 C6 C5 117.62(17) . . ?
C7 C6 H6 121.2 . . ?
C5 C6 H6 121.2 . . ?
C2 C7 C6 120.84(16) . . ?
C2 C7 C8 109.63(14) . . ?
C6 C7 C8 129.53(16) . . ?
N1 C8 C7 102.37(13) . . ?
N1 C8 C9 109.95(13) . . ?
C7 C8 C9 113.86(14) . . ?
N1 C8 H8 110.1 . . ?
C7 C8 H8 110.1 . . ?
C9 C8 H8 110.1 . . ?
C10 C9 C8 114.84(14) . . ?
C10 C9 H9A 108.6 . . ?
C8 C9 H9A 108.6 . . ?
C10 C9 H9B 108.6 . . ?
C8 C9 H9B 108.6 . . ?
H9A C9 H9B 107.5 . . ?
O2 C10 C9 121.59(17) . . ?
O2 C10 C11 120.97(18) . . ?
C9 C10 C11 117.43(16) . . ?
C10 C11 H11A 109.5 . . ?
C10 C11 H11B 109.5 . . ?
H11A C11 H11B 109.5 . . ?
C10 C11 H11C 109.5 . . ?
H11A C11 H11C 109.5 . . ?
H11B C11 H11C 109.5 . . ?
C19 C12 N1 121.99(15) . . ?
C19 C12 C13 119.17(15) . . ?
N1 C12 C13 118.83(14) . . ?
C14 C13 C12 122.11(15) . . ?
C14 C13 H13 118.9 . . ?
C12 C13 H13 118.9 . . ?
C15 C14 C13 118.37(16) . . ?
C15 C14 H14 120.8 . . ?
C13 C14 H14 120.8 . . ?
C18 C15 C14 119.73(16) . . ?
C18 C15 C16 109.00(15) . . ?
C14 C15 C16 131.27(16) . . ?
O3 C16 C15 104.25(13) . . ?
O3 C16 H16A 110.9 . . ?
C15 C16 H16A 110.9 . . ?
O3 C16 H16B 110.9 . . ?
C15 C16 H16B 110.9 . . ?
H16A C16 H16B 108.9 . . ?
O4 C17 O3 120.90(15) . . ?
O4 C17 C18 130.78(16) . . ?
O3 C17 C18 108.31(14) . . ?
C15 C18 C19 123.15(15) . . ?
C15 C18 C17 107.87(14) . . ?
C19 C18 C17 128.98(15) . . ?
C18 C19 C12 117.46(15) . . ?
C18 C19 H19 121.3 . . ?
C12 C19 H19 121.3 . . ?

loop_
_geom_bond_atom_site_label_1
_geom_bond_atom_site_label_2
_geom_bond_distance
_geom_bond_site_symmetry_2
_geom_bond_publ_flag
O1 C1 1.224(2) . ?
O2 C10 1.205(2) . ?
O3 C17 1.365(2) . ?
O3 C16 1.451(2) . ?
O4 C17 1.206(2) . ?
N1 C1 1.388(2) . ?
N1 C12 1.408(2) . ?
N1 C8 1.480(2) . ?
C1 C2 1.474(2) . ?
C2 C7 1.385(2) . ?
C2 C3 1.391(2) . ?
C3 C4 1.383(3) . ?
C3 H3 0.9500 . ?
C4 C5 1.392(3) . ?
C4 H4 0.9500 . ?
C5 C6 1.387(3) . ?
C5 H5 0.9500 . ?
C6 C7 1.387(2) . ?
C6 H6 0.9500 . ?
C7 C8 1.500(2) . ?
C8 C9 1.536(2) . ?
C8 H8 1.0000 . ?
C9 C10 1.496(2) . ?
C9 H9A 0.9900 . ?
C9 H9B 0.9900 . ?
C10 C11 1.500(3) . ?
C11 H11A 0.9800 . ?
C11 H11B 0.9800 . ?
C11 H11C 0.9800 . ?
C12 C19 1.395(2) . ?
C12 C13 1.408(2) . ?
C13 C14 1.381(2) . ?
C13 H13 0.9500 . ?
C14 C15 1.383(2) . ?
C14 H14 0.9500 . ?
C15 C18 1.376(2) . ?
C15 C16 1.494(2) . ?
C16 H16A 0.9900 . ?
C16 H16B 0.9900 . ?
C17 C18 1.474(2) . ?
C18 C19 1.390(2) . ?
C19 H19 0.9500 . ?

loop_
_geom_torsion_atom_site_label_1
_geom_torsion_atom_site_label_2
_geom_torsion_atom_site_label_3
_geom_torsion_atom_site_label_4
_geom_torsion
_geom_torsion_site_symmetry_1
_geom_torsion_site_symmetry_2
_geom_torsion_site_symmetry_3
_geom_torsion_site_symmetry_4
_geom_torsion_publ_flag
C12 N1 C1 O1 8.2(3) . . . . ?
C8 N1 C1 O1 -176.54(16) . . . . ?
C12 N1 C1 C2 -170.96(14) . . . . ?
C8 N1 C1 C2 4.33(18) . . . . ?
O1 C1 C2 C7 179.26(17) . . . . ?
N1 C1 C2 C7 -1.63(18) . . . . ?
O1 C1 C2 C3 -2.1(3) . . . . ?
N1 C1 C2 C3 177.01(17) . . . . ?
C7 C2 C3 C4 1.1(3) . . . . ?
C1 C2 C3 C4 -177.37(16) . . . . ?
C2 C3 C4 C5 -1.2(3) . . . . ?
C3 C4 C5 C6 0.6(3) . . . . ?
C4 C5 C6 C7 0.3(3) . . . . ?
C3 C2 C7 C6 -0.3(2) . . . . ?
C1 C2 C7 C6 178.41(15) . . . . ?
C3 C2 C7 C8 179.65(15) . . . . ?
C1 C2 C7 C8 -1.60(18) . . . . ?
C5 C6 C7 C2 -0.4(2) . . . . ?
C5 C6 C7 C8 179.66(17) . . . . ?
C1 N1 C8 C7 -5.11(17) . . . . ?
C12 N1 C8 C7 170.47(13) . . . . ?
C1 N1 C8 C9 116.22(15) . . . . ?
C12 N1 C8 C9 -68.19(18) . . . . ?
C2 C7 C8 N1 3.94(17) . . . . ?
C6 C7 C8 N1 -176.08(16) . . . . ?
C2 C7 C8 C9 -114.67(15) . . . . ?
C6 C7 C8 C9 65.3(2) . . . . ?
N1 C8 C9 C10 158.15(14) . . . . ?
C7 C8 C9 C10 -87.66(18) . . . . ?
C8 C9 C10 O2 1.5(3) . . . . ?
C8 C9 C10 C11 -179.85(16) . . . . ?
C1 N1 C12 C19 -19.6(2) . . . . ?
C8 N1 C12 C19 165.50(14) . . . . ?
C1 N1 C12 C13 159.79(16) . . . . ?
C8 N1 C12 C13 -15.1(2) . . . . ?
C19 C12 C13 C14 -0.8(3) . . . . ?
N1 C12 C13 C14 179.81(15) . . . . ?
C12 C13 C14 C15 0.8(3) . . . . ?
C13 C14 C15 C18 0.0(2) . . . . ?
C13 C14 C15 C16 178.85(17) . . . . ?
C17 O3 C16 C15 -0.79(18) . . . . ?
C18 C15 C16 O3 0.64(19) . . . . ?
C14 C15 C16 O3 -178.28(17) . . . . ?
C16 O3 C17 O4 179.90(16) . . . . ?
C16 O3 C17 C18 0.65(18) . . . . ?
C14 C15 C18 C19 -0.9(3) . . . . ?
C16 C15 C18 C19 180.00(15) . . . . ?
C14 C15 C18 C17 178.79(14) . . . . ?
C16 C15 C18 C17 -0.28(19) . . . . ?
O4 C17 C18 C15 -179.37(18) . . . . ?
O3 C17 C18 C15 -0.22(18) . . . . ?
O4 C17 C18 C19 0.3(3) . . . . ?
O3 C17 C18 C19 179.47(15) . . . . ?
C15 C18 C19 C12 1.0(2) . . . . ?
C17 C18 C19 C12 -178.70(15) . . . . ?
N1 C12 C19 C18 179.29(14) . . . . ?
C13 C12 C19 C18 -0.1(2) . . . . ?
